data_8000400
loop_
_publ_author_name
'Takahashi, Yukihiro'
'Takehisa, Mika'
'Tanaka, Eri'
'Harada, Jun'
'Kumai, Reiji'
'Inabe, Tamotsu'

_publ_section_title
;
 Incorporating Spacer Molecules into the Tetrathiafulvalene-p-Chloranil
 Charge-Transfer Framework: Modulating the Neutral-Ionic Phase Transition.
;
_journal_name_full 'The journal of physical chemistry letters'
_journal_page_first 1336
_journal_paper_doi 10.1021/acs.jpclett.9b03847
_journal_year 2020
_chemical_formula_moiety '2(C3 H2 S2), 2(C3 Cl2 O), 2(C14 H8 N2)'
_chemical_formula_sum 'C40 H20 Cl4 N4 O2 S4'
_chemical_formula_weight 858.64
_space_group_crystal_system triclinic
_space_group_IT_number 2
_space_group_name_Hall '-P 1'
_space_group_name_H-M_alt 'P -1'
_atom_sites_solution_hydrogens geom
_atom_sites_solution_primary dual
_audit_creation_date 2017-03-02
_audit_creation_method
;
Olex2 1.2
(compiled 2017.02.23 svn.r3390 for OlexSys, GUI svn.r5320)
;
_cell_angle_alpha 85.7940(8)
_cell_angle_beta 89.5306(9)
_cell_angle_gamma 88.5438(9)
_cell_formula_units_Z 2
_cell_length_a 7.6289(4)
_cell_length_b 7.7010(4)
_cell_length_c 30.6980(17)
_cell_measurement_reflns_used 9992
_cell_measurement_temperature 300
_cell_measurement_theta_max 29.863
_cell_measurement_theta_min 2.661
_cell_volume 1798.04(17)
_computing_cell_refinement 'SAINT v8.34A (Bruker, 2013)'
_computing_data_collection 'Bruker APEX2 2014.1-1 (Bruker, 2014)'
_computing_data_reduction 'SAINT v8.34A (Bruker, 2013)'
_computing_molecular_graphics 'Olex2 (Dolomanov et al., 2009)'
_computing_publication_material 'Olex2 (Dolomanov et al., 2009)'
_computing_structure_refinement 'ShelXL (Sheldrick, 2015)'
_computing_structure_solution 'ShelXT (Sheldrick, 2015)'
_diffrn_ambient_temperature 300
_diffrn_detector_area_resol_mean 8.3333
_diffrn_measured_fraction_theta_full 0.999
_diffrn_measured_fraction_theta_max 0.995
_diffrn_measurement_device_type 'Bruker APEX-II CCD'
_diffrn_measurement_method '\f and \w scans'
_diffrn_radiation_type MoK\a
_diffrn_radiation_wavelength 0.71073
_diffrn_reflns_av_R_equivalents 0.0205
_diffrn_reflns_av_unetI/netI 0.0180
_diffrn_reflns_Laue_measured_fraction_full 0.999
_diffrn_reflns_Laue_measured_fraction_max 0.995
_diffrn_reflns_limit_h_max 10
_diffrn_reflns_limit_h_min -10
_diffrn_reflns_limit_k_max 10
_diffrn_reflns_limit_k_min -10
_diffrn_reflns_limit_l_max 43
_diffrn_reflns_limit_l_min -42
_diffrn_reflns_number 40714
_diffrn_reflns_point_group_measured_fraction_full 0.999
_diffrn_reflns_point_group_measured_fraction_max 0.995
_diffrn_reflns_theta_full 25.242
_diffrn_reflns_theta_max 30.053
_diffrn_reflns_theta_min 1.996
_diffrn_source 'rotating-anode X-ray tube'
_diffrn_standards_number 0
_exptl_absorpt_coefficient_mu 0.607
_exptl_absorpt_correction_T_max 0.9281
_exptl_absorpt_correction_T_min 0.8715
_exptl_absorpt_correction_type multi-scan
_exptl_absorpt_process_details
'SADABS-2014/4 (Bruker,2014/4) was used for absorption correction. wR2(int) was 0.0854 before and 0.0353 after correction. The Ratio of minimum to maximum transmission is 0.9390. The \l/2 correction factor is Not present.'
_exptl_crystal_colour red
_exptl_crystal_colour_primary red
_exptl_crystal_density_diffrn 1.586
_exptl_crystal_description plate
_exptl_crystal_F_000 872
_exptl_crystal_size_max 0.21
_exptl_crystal_size_mid 0.14
_exptl_crystal_size_min 0.08
_refine_diff_density_max 0.388
_refine_diff_density_min -0.290
_refine_diff_density_rms 0.046
_refine_ls_extinction_method none
_refine_ls_goodness_of_fit_ref 1.053
_refine_ls_hydrogen_treatment constr
_refine_ls_matrix_type full
_refine_ls_number_parameters 487
_refine_ls_number_reflns 10492
_refine_ls_number_restraints 0
_refine_ls_restrained_S_all 1.053
_refine_ls_R_factor_all 0.0520
_refine_ls_R_factor_gt 0.0411
_refine_ls_shift/su_max 0.001
_refine_ls_shift/su_mean 0.000
_refine_ls_structure_factor_coef Fsqd
_refine_ls_weighting_details 'w=1/[\s^2^(Fo^2^)+(0.0464P)^2^+0.6488P] where P=(Fo^2^+2Fc^2^)/3'
_refine_ls_weighting_scheme calc
_refine_ls_wR_factor_gt 0.1024
_refine_ls_wR_factor_ref 0.1089
_reflns_Friedel_coverage 0.000
_reflns_number_gt 8551
_reflns_number_total 10492
_reflns_threshold_expression 'I > 2\s(I)'
_cod_data_source_file jz9b03847_si_002.cif
_cod_data_source_block (TTF)(DAzP)2(CA)_300K
_cod_database_code 8000400
_shelxl_version_number 2014/6
_shelx_space_group_comment
;
The symmetry employed for this shelxl refinement is uniquely defined
by the following loop, which should always be used as a source of
symmetry information in preference to the above space-group names.
They are only intended as comments.
;
_shelx_estimated_absorpt_t_max 0.953
_shelx_estimated_absorpt_t_min 0.883
_olex2_refinement_description
;
1. Fixed Uiso
 At 1.2 times of:
  All C(H) groups
2.a Aromatic/amide H refined with riding coordinates:
 C2(H2), C3(H3), C8(H8), C9(H9), C13(H13), C14(H14), C15(H15), C16(H16),
 C17(H17), C18(H18), C19(H19), C20(H20), C27(H27), C28(H28), C29(H29), C30(H30),
  C31(H31), C32(H32), C33(H33), C34(H34)
;
_olex2_submission_special_instructions 'No special instructions were received'

loop_
_space_group_symop_operation_xyz
'x, y, z'
'-x, -y, -z'

loop_
_atom_site_label
_atom_site_type_symbol
_atom_site_fract_x
_atom_site_fract_y
_atom_site_fract_z
_atom_site_U_iso_or_equiv
_atom_site_adp_type
_atom_site_occupancy
_atom_site_site_symmetry_order
_atom_site_calc_flag
_atom_site_refinement_flags_posn
S1 S 0.53282(7) 0.54584(6) 0.06901(2) 0.04900(11) Uani 1 1 d .
S2 S 0.61489(7) 0.75680(6) -0.01189(2) 0.04772(11) Uani 1 1 d .
C1 C 0.5310(2) 0.5628(2) 0.01197(5) 0.0407(3) Uani 1 1 d .
C2 C 0.6575(3) 0.8440(2) 0.03729(6) 0.0506(4) Uani 1 1 d .
H2 H 0.7046 0.9538 0.0381 0.061 Uiso 1 1 calc R
C3 C 0.6207(3) 0.7490(3) 0.07343(6) 0.0518(4) Uani 1 1 d .
H3 H 0.6413 0.7899 0.1006 0.062 Uiso 1 1 calc R
Cl1 Cl 0.13848(7) 0.82832(6) 0.04109(2) 0.06240(14) Uani 1 1 d .
Cl2 Cl 0.02819(8) 0.49738(8) 0.10148(2) 0.06552(15) Uani 1 1 d .
O1 O 0.1068(2) 0.77300(18) -0.05074(5) 0.0619(4) Uani 1 1 d .
C4 C 0.0552(2) 0.6503(2) -0.02760(6) 0.0435(4) Uani 1 1 d .
C5 C 0.0644(2) 0.6451(2) 0.02051(6) 0.0425(4) Uani 1 1 d .
C6 C 0.0166(2) 0.5056(2) 0.04613(6) 0.0432(4) Uani 1 1 d .
S3 S 0.37888(7) 0.25385(6) 0.51009(2) 0.04995(12) Uani 1 1 d .
S4 S 0.48047(6) 0.08457(6) 0.43062(2) 0.04638(11) Uani 1 1 d .
C7 C 0.4704(2) 0.0706(2) 0.48755(6) 0.0418(4) Uani 1 1 d .
C8 C 0.3407(3) 0.3681(2) 0.46026(7) 0.0506(4) Uani 1 1 d .
H8 H 0.2904 0.4796 0.4586 0.061 Uiso 1 1 calc R
C9 C 0.3856(3) 0.2910(2) 0.42468(6) 0.0510(4) Uani 1 1 d .
H9 H 0.3666 0.3463 0.3971 0.061 Uiso 1 1 calc R
Cl3 Cl 0.86198(7) 0.35153(6) 0.45376(2) 0.05754(13) Uani 1 1 d .
Cl4 Cl 0.99087(7) 0.03955(7) 0.39811(2) 0.05899(13) Uani 1 1 d .
O2 O 0.8820(2) 0.25626(18) 0.54669(5) 0.0590(4) Uani 1 1 d .
C10 C 0.9378(2) 0.1410(2) 0.52525(5) 0.0405(3) Uani 1 1 d .
C11 C 0.9371(2) 0.1568(2) 0.47711(5) 0.0387(3) Uani 1 1 d .
C12 C 0.9918(2) 0.0253(2) 0.45355(5) 0.0397(3) Uani 1 1 d .
N1 N 0.6505(2) 0.6958(2) 0.17806(5) 0.0571(4) Uani 1 1 d .
N2 N 0.8442(2) 0.8026(2) 0.23033(6) 0.0569(4) Uani 1 1 d .
C13 C 0.7983(3) 0.7609(3) 0.19092(7) 0.0628(5) Uani 1 1 d .
H13 H 0.8826 0.7802 0.1692 0.075 Uiso 1 1 calc R
C14 C 0.7580(2) 0.8144(2) 0.30568(7) 0.0504(4) Uani 1 1 d .
H14 H 0.8653 0.8605 0.3123 0.061 Uiso 1 1 calc R
C15 C 0.6374(3) 0.7871(2) 0.33728(6) 0.0507(4) Uani 1 1 d .
H15 H 0.6630 0.8148 0.3655 0.061 Uiso 1 1 calc R
C16 C 0.3410(3) 0.6905(3) 0.36065(7) 0.0556(5) Uani 1 1 d .
H16 H 0.3611 0.7208 0.3889 0.067 Uiso 1 1 calc R
C17 C 0.1833(3) 0.6202(3) 0.35044(8) 0.0617(5) Uani 1 1 d .
H17 H 0.0985 0.6024 0.3721 0.074 Uiso 1 1 calc R
C18 C 0.1492(3) 0.5759(3) 0.30866(8) 0.0580(5) Uani 1 1 d .
H18 H 0.0424 0.5272 0.3027 0.070 Uiso 1 1 calc R
C19 C 0.2433(3) 0.5656(2) 0.23122(7) 0.0538(5) Uani 1 1 d .
H19 H 0.1368 0.5193 0.2241 0.065 Uiso 1 1 calc R
C20 C 0.3637(3) 0.5947(3) 0.19954(7) 0.0543(5) Uani 1 1 d .
H20 H 0.3397 0.5686 0.1711 0.065 Uiso 1 1 calc R
C21 C 0.7241(2) 0.7737(2) 0.26190(6) 0.0432(4) Uani 1 1 d .
C22 C 0.4695(2) 0.7160(2) 0.32887(6) 0.0428(4) Uani 1 1 d .
C23 C 0.2720(2) 0.6030(2) 0.27542(6) 0.0460(4) Uani 1 1 d .
C24 C 0.5289(2) 0.6658(2) 0.20946(6) 0.0432(4) Uani 1 1 d .
C25 C 0.5607(2) 0.70373(19) 0.25269(5) 0.0379(3) Uani 1 1 d .
C26 C 0.4346(2) 0.67371(19) 0.28589(6) 0.0389(3) Uani 1 1 d .
N3 N 0.5299(3) 0.2321(3) 0.32739(6) 0.0684(5) Uani 1 1 d .
N4 N 0.7892(3) 0.3084(3) 0.28653(8) 0.0732(6) Uani 1 1 d .
C27 C 0.6918(4) 0.2918(3) 0.32228(9) 0.0797(8) Uani 1 1 d .
H27 H 0.7435 0.3266 0.3475 0.096 Uiso 1 1 calc R
C28 C 0.8057(3) 0.2748(3) 0.20917(9) 0.0671(6) Uani 1 1 d .
H28 H 0.9195 0.3155 0.2079 0.080 Uiso 1 1 calc R
C29 C 0.7301(3) 0.2304(3) 0.17281(8) 0.0653(6) Uani 1 1 d .
H29 H 0.7927 0.2414 0.1467 0.078 Uiso 1 1 calc R
C30 C 0.4722(4) 0.1222(3) 0.13497(7) 0.0719(7) Uani 1 1 d .
H30 H 0.5306 0.1334 0.1082 0.086 Uiso 1 1 calc R
C31 C 0.3059(5) 0.0627(4) 0.13676(9) 0.0859(8) Uani 1 1 d .
H31 H 0.2522 0.0343 0.1112 0.103 Uiso 1 1 calc R
C32 C 0.2163(3) 0.0441(3) 0.17549(10) 0.0735(7) Uani 1 1 d .
H32 H 0.1027 0.0029 0.1759 0.088 Uiso 1 1 calc R
C33 C 0.2051(3) 0.0712(3) 0.25574(8) 0.0589(5) Uani 1 1 d .
H33 H 0.0925 0.0276 0.2574 0.071 Uiso 1 1 calc R
C34 C 0.2802(3) 0.1183(3) 0.29212(7) 0.0603(5) Uani 1 1 d .
H34 H 0.2187 0.1083 0.3184 0.072 Uiso 1 1 calc R
C35 C 0.7144(2) 0.2607(2) 0.25011(7) 0.0517(4) Uani 1 1 d .
C36 C 0.5567(3) 0.1667(2) 0.17260(6) 0.0503(4) Uani 1 1 d .
C37 C 0.2926(2) 0.0861(2) 0.21454(7) 0.0476(4) Uani 1 1 d .
C38 C 0.4534(3) 0.1835(2) 0.29105(6) 0.0477(4) Uani 1 1 d .
C39 C 0.5438(2) 0.19684(19) 0.25101(5) 0.0379(3) Uani 1 1 d .
C40 C 0.4647(2) 0.14899(19) 0.21265(5) 0.0374(3) Uani 1 1 d .

loop_
_atom_site_aniso_label
_atom_site_aniso_U_11
_atom_site_aniso_U_22
_atom_site_aniso_U_33
_atom_site_aniso_U_23
_atom_site_aniso_U_13
_atom_site_aniso_U_12
S1 0.0603(3) 0.0511(2) 0.0345(2) 0.00400(17) 0.00542(19) -0.0028(2)
S2 0.0624(3) 0.0398(2) 0.0401(2) 0.00400(16) 0.00542(19) -0.00599(18)
C1 0.0480(9) 0.0386(8) 0.0345(8) 0.0027(6) 0.0063(7) -0.0001(6)
C2 0.0541(11) 0.0438(9) 0.0548(11) -0.0089(8) 0.0003(8) -0.0035(8)
C3 0.0580(11) 0.0556(10) 0.0428(9) -0.0116(8) -0.0027(8) 0.0020(8)
Cl1 0.0710(3) 0.0466(2) 0.0720(3) -0.0161(2) 0.0029(3) -0.0163(2)
Cl2 0.0745(3) 0.0785(4) 0.0439(3) -0.0024(2) 0.0045(2) -0.0161(3)
O1 0.0770(10) 0.0469(7) 0.0606(9) 0.0069(6) 0.0135(7) -0.0169(7)
C4 0.0433(9) 0.0362(8) 0.0508(10) -0.0022(7) 0.0101(7) -0.0033(6)
C5 0.0405(8) 0.0348(7) 0.0528(10) -0.0078(7) 0.0079(7) -0.0029(6)
C6 0.0419(9) 0.0447(8) 0.0432(9) -0.0048(7) 0.0090(7) -0.0032(7)
S3 0.0674(3) 0.0361(2) 0.0469(2) -0.01201(17) 0.0044(2) 0.01195(18)
S4 0.0568(3) 0.0426(2) 0.0403(2) -0.00990(16) 0.00059(18) 0.00822(18)
C7 0.0520(9) 0.0325(7) 0.0416(9) -0.0092(6) 0.0032(7) 0.0063(6)
C8 0.0556(11) 0.0354(8) 0.0600(11) -0.0027(7) -0.0017(9) 0.0117(7)
C9 0.0590(11) 0.0432(9) 0.0495(10) 0.0017(7) -0.0038(8) 0.0087(8)
Cl3 0.0672(3) 0.0425(2) 0.0614(3) 0.00205(19) -0.0015(2) 0.0123(2)
Cl4 0.0682(3) 0.0734(3) 0.0357(2) -0.0090(2) 0.0019(2) 0.0069(2)
O2 0.0755(9) 0.0485(7) 0.0543(8) -0.0198(6) 0.0112(7) 0.0142(6)
C10 0.0414(8) 0.0377(8) 0.0429(9) -0.0101(6) 0.0059(7) 0.0036(6)
C11 0.0384(8) 0.0352(7) 0.0426(8) -0.0042(6) 0.0017(6) 0.0027(6)
C12 0.0398(8) 0.0447(8) 0.0351(8) -0.0079(6) 0.0036(6) 0.0009(6)
N1 0.0700(11) 0.0571(9) 0.0439(9) -0.0023(7) 0.0016(8) -0.0003(8)
N2 0.0494(9) 0.0591(10) 0.0620(11) -0.0024(8) 0.0033(8) -0.0057(7)
C13 0.0643(13) 0.0671(13) 0.0566(12) -0.0013(10) 0.0115(10) -0.0032(10)
C14 0.0434(9) 0.0484(9) 0.0607(11) -0.0104(8) -0.0128(8) -0.0014(7)
C15 0.0564(11) 0.0496(10) 0.0473(10) -0.0118(8) -0.0129(8) 0.0037(8)
C16 0.0636(12) 0.0531(10) 0.0497(11) -0.0050(8) 0.0051(9) 0.0074(9)
C17 0.0559(12) 0.0610(12) 0.0667(13) 0.0009(10) 0.0148(10) 0.0037(9)
C18 0.0400(9) 0.0501(10) 0.0834(15) -0.0016(10) 0.0010(9) -0.0018(8)
C19 0.0452(10) 0.0454(9) 0.0720(13) -0.0095(9) -0.0154(9) -0.0025(7)
C20 0.0627(12) 0.0497(10) 0.0519(11) -0.0123(8) -0.0200(9) 0.0010(8)
C21 0.0416(9) 0.0372(8) 0.0508(10) -0.0033(7) -0.0071(7) 0.0013(6)
C22 0.0478(9) 0.0370(8) 0.0434(9) -0.0039(6) -0.0022(7) 0.0065(6)
C23 0.0407(9) 0.0366(8) 0.0608(11) -0.0049(7) -0.0070(8) 0.0022(6)
C24 0.0521(10) 0.0361(8) 0.0412(9) -0.0031(6) -0.0068(7) 0.0047(7)
C25 0.0412(8) 0.0306(7) 0.0417(8) -0.0030(6) -0.0065(6) 0.0046(6)
C26 0.0409(8) 0.0302(7) 0.0454(9) -0.0037(6) -0.0049(7) 0.0052(6)
N3 0.1000(16) 0.0616(11) 0.0436(9) -0.0096(8) -0.0163(9) 0.0221(10)
N4 0.0629(11) 0.0584(11) 0.1005(17) -0.0174(11) -0.0370(11) 0.0020(9)
C27 0.105(2) 0.0609(13) 0.0758(17) -0.0221(12) -0.0520(16) 0.0204(13)
C28 0.0425(10) 0.0502(11) 0.107(2) 0.0036(11) 0.0161(11) -0.0089(8)
C29 0.0684(14) 0.0498(11) 0.0756(15) 0.0074(10) 0.0313(12) -0.0023(9)
C30 0.118(2) 0.0554(12) 0.0420(11) -0.0058(9) -0.0005(12) 0.0119(13)
C31 0.124(2) 0.0724(16) 0.0643(16) -0.0231(12) -0.0354(16) 0.0038(16)
C32 0.0698(14) 0.0579(12) 0.0952(19) -0.0148(12) -0.0357(14) -0.0061(10)
C33 0.0415(10) 0.0533(11) 0.0803(15) 0.0054(10) 0.0080(10) -0.0053(8)
C34 0.0587(12) 0.0592(11) 0.0604(13) 0.0083(9) 0.0225(10) 0.0067(9)
C35 0.0418(9) 0.0375(8) 0.0758(13) -0.0041(8) -0.0107(9) 0.0007(7)
C36 0.0681(12) 0.0356(8) 0.0459(10) 0.0023(7) 0.0069(8) 0.0050(8)
C37 0.0436(9) 0.0366(8) 0.0630(11) -0.0039(7) -0.0083(8) -0.0004(7)
C38 0.0600(11) 0.0408(8) 0.0412(9) -0.0002(7) -0.0017(8) 0.0111(7)
C39 0.0384(8) 0.0310(7) 0.0437(8) 0.0004(6) -0.0027(6) 0.0036(6)
C40 0.0408(8) 0.0285(6) 0.0425(8) -0.0002(6) -0.0012(6) 0.0027(6)

loop_
_atom_type_symbol
_atom_type_description
_atom_type_scat_dispersion_real
_atom_type_scat_dispersion_imag
_atom_type_scat_source
C C 0.0033 0.0016 'International Tables Vol C Tables 4.2.6.8 and 6.1.1.4'
H H 0.0000 0.0000 'International Tables Vol C Tables 4.2.6.8 and 6.1.1.4'
N N 0.0061 0.0033 'International Tables Vol C Tables 4.2.6.8 and 6.1.1.4'
O O 0.0106 0.0060 'International Tables Vol C Tables 4.2.6.8 and 6.1.1.4'
S S 0.1246 0.1234 'International Tables Vol C Tables 4.2.6.8 and 6.1.1.4'
Cl Cl 0.1484 0.1585 'International Tables Vol C Tables 4.2.6.8 and 6.1.1.4'

loop_
_geom_angle_atom_site_label_1
_geom_angle_atom_site_label_2
_geom_angle_atom_site_label_3
_geom_angle
_geom_angle_site_symmetry_1
_geom_angle_site_symmetry_3
C3 S1 C1 94.74(9) . .
C2 S2 C1 94.98(9) . .
S1 C1 S2 114.43(9) . .
C1 C1 S1 123.04(16) 2_665 .
C1 C1 S2 122.53(17) 2_665 .
S2 C2 H2 121.2 . .
C3 C2 S2 117.58(15) . .
C3 C2 H2 121.2 . .
S1 C3 H3 120.9 . .
C2 C3 S1 118.26(15) . .
C2 C3 H3 120.9 . .
O1 C4 C5 122.05(16) . .
O1 C4 C6 121.76(17) . 2_565
C5 C4 C6 116.16(14) . 2_565
C4 C5 Cl1 115.39(12) . .
C6 C5 Cl1 122.38(15) . .
C6 C5 C4 122.22(15) . .
C4 C6 Cl2 115.75(13) 2_565 .
C5 C6 Cl2 122.65(14) . .
C5 C6 C4 121.57(16) . 2_565
C8 S3 C7 94.83(8) . .
C9 S4 C7 94.58(8) . .
S4 C7 S3 114.77(9) . .
C7 C7 S3 122.37(17) 2_656 .
C7 C7 S4 122.86(16) 2_656 .
S3 C8 H8 121.2 . .
C9 C8 S3 117.51(14) . .
C9 C8 H8 121.2 . .
S4 C9 H9 120.8 . .
C8 C9 S4 118.31(15) . .
C8 C9 H9 120.8 . .
O2 C10 C11 122.13(16) . .
O2 C10 C12 121.21(16) . 2_756
C11 C10 C12 116.65(13) . 2_756
C10 C11 Cl3 115.52(11) . .
C12 C11 Cl3 122.67(14) . .
C12 C11 C10 121.81(15) . .
C10 C12 Cl4 115.71(12) 2_756 .
C11 C12 Cl4 122.76(14) . .
C11 C12 C10 121.50(15) . 2_756
C13 N1 C24 115.55(17) . .
C13 N2 C21 115.62(17) . .
N1 C13 N2 129.4(2) . .
N1 C13 H13 115.3 . .
N2 C13 H13 115.3 . .
C15 C14 H14 119.6 . .
C15 C14 C21 120.90(17) . .
C21 C14 H14 119.6 . .
C14 C15 H15 119.0 . .
C14 C15 C22 121.95(17) . .
C22 C15 H15 119.0 . .
C17 C16 H16 120.0 . .
C17 C16 C22 120.10(19) . .
C22 C16 H16 120.0 . .
C16 C17 H17 119.4 . .
C16 C17 C18 121.2(2) . .
C18 C17 H17 119.4 . .
C17 C18 H18 119.6 . .
C17 C18 C23 120.85(19) . .
C23 C18 H18 119.6 . .
C20 C19 H19 118.6 . .
C20 C19 C23 122.71(17) . .
C23 C19 H19 118.6 . .
C19 C20 H20 120.0 . .
C19 C20 C24 120.05(18) . .
C24 C20 H20 120.0 . .
N2 C21 C14 120.77(16) . .
N2 C21 C25 120.80(16) . .
C25 C21 C14 118.43(16) . .
C16 C22 C15 123.10(17) . .
C16 C22 C26 119.07(17) . .
C26 C22 C15 117.82(16) . .
C18 C23 C19 123.85(18) . .
C18 C23 C26 118.04(18) . .
C26 C23 C19 118.10(17) . .
N1 C24 C20 120.69(17) . .
N1 C24 C25 120.86(17) . .
C25 C24 C20 118.45(17) . .
C24 C25 C21 117.71(16) . .
C24 C25 C26 121.58(15) . .
C26 C25 C21 120.71(15) . .
C22 C26 C23 120.69(16) . .
C25 C26 C22 120.19(15) . .
C25 C26 C23 119.11(16) . .
C27 N3 C38 115.8(2) . .
C27 N4 C35 115.6(2) . .
N3 C27 H27 115.4 . .
N4 C27 N3 129.1(2) . .
N4 C27 H27 115.4 . .
C29 C28 H28 119.5 . .
C29 C28 C35 120.92(19) . .
C35 C28 H28 119.5 . .
C28 C29 H29 118.9 . .
C28 C29 C36 122.2(2) . .
C36 C29 H29 118.9 . .
C31 C30 H30 119.5 . .
C31 C30 C36 121.1(2) . .
C36 C30 H30 119.5 . .
C30 C31 H31 119.5 . .
C30 C31 C32 121.1(2) . .
C32 C31 H31 119.5 . .
C31 C32 H32 119.5 . .
C31 C32 C37 121.1(2) . .
C37 C32 H32 119.5 . .
C34 C33 H33 119.1 . .
C34 C33 C37 121.84(18) . .
C37 C33 H33 119.1 . .
C33 C34 H34 119.6 . .
C33 C34 C38 120.76(18) . .
C38 C34 H34 119.6 . .
N4 C35 C28 120.9(2) . .
N4 C35 C39 120.9(2) . .
C39 C35 C28 118.20(19) . .
C30 C36 C29 123.7(2) . .
C30 C36 C40 118.2(2) . .
C40 C36 C29 118.06(19) . .
C32 C37 C33 123.6(2) . .
C32 C37 C40 117.9(2) . .
C40 C37 C33 118.52(17) . .
N3 C38 C34 121.3(2) . .
N3 C38 C39 120.16(19) . .
C39 C38 C34 118.58(17) . .
C35 C39 C38 118.40(17) . .
C35 C39 C40 120.77(16) . .
C38 C39 C40 120.82(16) . .
C36 C40 C37 120.67(17) . .
C39 C40 C36 119.85(16) . .
C39 C40 C37 119.46(16) . .

loop_
_geom_bond_atom_site_label_1
_geom_bond_atom_site_label_2
_geom_bond_distance
_geom_bond_site_symmetry_2
S1 C1 1.7463(17) .
S1 C3 1.733(2) .
S2 C1 1.7486(16) .
S2 C2 1.733(2) .
C1 C1 1.354(3) 2_665
C2 H2 0.9300 .
C2 C3 1.315(3) .
C3 H3 0.9300 .
Cl1 C5 1.6993(17) .
Cl2 C6 1.6986(18) .
O1 C4 1.211(2) .
C4 C5 1.477(3) .
C4 C6 1.485(2) 2_565
C5 C6 1.340(2) .
C6 C4 1.485(2) 2_565
S3 C7 1.7446(15) .
S3 C8 1.731(2) .
S4 C7 1.7443(17) .
S4 C9 1.7276(18) .
C7 C7 1.352(3) 2_656
C8 H8 0.9300 .
C8 C9 1.320(3) .
C9 H9 0.9300 .
Cl3 C11 1.7021(16) .
Cl4 C12 1.6973(17) .
O2 C10 1.2103(19) .
C10 C11 1.474(2) .
C10 C12 1.483(2) 2_756
C11 C12 1.343(2) .
C12 C10 1.483(2) 2_756
N1 C13 1.320(3) .
N1 C24 1.344(2) .
N2 C13 1.326(3) .
N2 C21 1.339(2) .
C13 H13 0.9300 .
C14 H14 0.9300 .
C14 C15 1.341(3) .
C14 C21 1.429(3) .
C15 H15 0.9300 .
C15 C22 1.438(3) .
C16 H16 0.9300 .
C16 C17 1.379(3) .
C16 C22 1.385(3) .
C17 H17 0.9300 .
C17 C18 1.380(3) .
C18 H18 0.9300 .
C18 C23 1.388(3) .
C19 H19 0.9300 .
C19 C20 1.343(3) .
C19 C23 1.427(3) .
C20 H20 0.9300 .
C20 C24 1.431(3) .
C21 C25 1.409(2) .
C22 C26 1.411(2) .
C23 C26 1.416(2) .
C24 C25 1.404(2) .
C25 C26 1.406(2) .
N3 C27 1.333(4) .
N3 C38 1.344(3) .
N4 C27 1.321(4) .
N4 C35 1.339(3) .
C27 H27 0.9300 .
C28 H28 0.9300 .
C28 C29 1.331(4) .
C28 C35 1.430(3) .
C29 H29 0.9300 .
C29 C36 1.422(3) .
C30 H30 0.9300 .
C30 C31 1.359(4) .
C30 C36 1.397(3) .
C31 H31 0.9300 .
C31 C32 1.367(4) .
C32 H32 0.9300 .
C32 C37 1.399(3) .
C33 H33 0.9300 .
C33 C34 1.337(3) .
C33 C37 1.424(3) .
C34 H34 0.9300 .
C34 C38 1.425(3) .
C35 C39 1.402(2) .
C36 C40 1.410(2) .
C37 C40 1.410(2) .
C38 C39 1.403(2) .
C39 C40 1.405(2) .

loop_
_geom_torsion_atom_site_label_1
_geom_torsion_atom_site_label_2
_geom_torsion_atom_site_label_3
_geom_torsion_atom_site_label_4
_geom_torsion
_geom_torsion_site_symmetry_1
_geom_torsion_site_symmetry_4
S2 C2 C3 S1 -0.1(2) . .
C1 S1 C3 C2 -0.64(18) . .
C1 S2 C2 C3 0.77(18) . .
C2 S2 C1 S1 -1.17(12) . .
C2 S2 C1 C1 178.5(2) . 2_665
C3 S1 C1 S2 1.13(12) . .
C3 S1 C1 C1 -178.5(2) . 2_665
Cl1 C5 C6 Cl2 -0.9(2) . .
Cl1 C5 C6 C4 177.24(13) . 2_565
O1 C4 C5 Cl1 4.2(2) . .
O1 C4 C5 C6 -176.20(18) . .
C4 C5 C6 Cl2 179.49(13) . .
C4 C5 C6 C4 -2.3(3) . 2_565
C6 C4 C5 Cl1 -177.39(12) 2_565 .
C6 C4 C5 C6 2.2(3) 2_565 .
S3 C8 C9 S4 -0.7(2) . .
C7 S3 C8 C9 0.43(18) . .
C7 S4 C9 C8 0.56(19) . .
C8 S3 C7 S4 -0.04(12) . .
C8 S3 C7 C7 179.5(2) . 2_656
C9 S4 C7 S3 -0.24(12) . .
C9 S4 C7 C7 -179.8(2) . 2_656
Cl3 C11 C12 Cl4 -0.3(2) . .
Cl3 C11 C12 C10 177.91(13) . 2_756
O2 C10 C11 Cl3 2.9(2) . .
O2 C10 C11 C12 -176.91(17) . .
C10 C11 C12 Cl4 179.51(13) . .
C10 C11 C12 C10 -2.3(3) . 2_756
C12 C10 C11 Cl3 -178.01(12) 2_756 .
C12 C10 C11 C12 2.2(3) 2_756 .
N1 C24 C25 C21 -0.1(2) . .
N1 C24 C25 C26 179.76(15) . .
N2 C21 C25 C24 0.0(2) . .
N2 C21 C25 C26 -179.90(16) . .
C13 N1 C24 C20 -179.70(18) . .
C13 N1 C24 C25 0.4(3) . .
C13 N2 C21 C14 -179.67(18) . .
C13 N2 C21 C25 -0.2(3) . .
C14 C15 C22 C16 -178.35(18) . .
C14 C15 C22 C26 0.5(3) . .
C14 C21 C25 C24 179.50(15) . .
C14 C21 C25 C26 -0.4(2) . .
C15 C14 C21 N2 179.39(18) . .
C15 C14 C21 C25 -0.1(3) . .
C15 C22 C26 C23 179.89(15) . .
C15 C22 C26 C25 -1.0(2) . .
C16 C17 C18 C23 -0.9(3) . .
C16 C22 C26 C23 -1.2(2) . .
C16 C22 C26 C25 177.90(16) . .
C17 C16 C22 C15 -179.41(18) . .
C17 C16 C22 C26 1.8(3) . .
C17 C18 C23 C19 -177.85(19) . .
C17 C18 C23 C26 1.4(3) . .
C18 C23 C26 C22 -0.3(2) . .
C18 C23 C26 C25 -179.47(15) . .
C19 C20 C24 N1 -179.88(18) . .
C19 C20 C24 C25 0.0(3) . .
C19 C23 C26 C22 178.94(15) . .
C19 C23 C26 C25 -0.2(2) . .
C20 C19 C23 C18 179.31(19) . .
C20 C19 C23 C26 0.1(3) . .
C20 C24 C25 C21 -179.99(15) . .
C20 C24 C25 C26 -0.1(2) . .
C21 N2 C13 N1 0.6(3) . .
C21 C14 C15 C22 0.1(3) . .
C21 C25 C26 C22 1.0(2) . .
C21 C25 C26 C23 -179.91(14) . .
C22 C16 C17 C18 -0.7(3) . .
C23 C19 C20 C24 0.0(3) . .
C24 N1 C13 N2 -0.7(3) . .
C24 C25 C26 C22 -178.91(15) . .
C24 C25 C26 C23 0.2(2) . .
N3 C38 C39 C35 0.3(2) . .
N3 C38 C39 C40 -179.08(15) . .
N4 C35 C39 C38 -0.2(3) . .
N4 C35 C39 C40 179.18(16) . .
C27 N3 C38 C34 -179.69(19) . .
C27 N3 C38 C39 0.1(3) . .
C27 N4 C35 C28 179.2(2) . .
C27 N4 C35 C39 -0.3(3) . .
C28 C29 C36 C30 178.7(2) . .
C28 C29 C36 C40 -0.8(3) . .
C28 C35 C39 C38 -179.73(16) . .
C28 C35 C39 C40 -0.3(2) . .
C29 C28 C35 N4 -178.7(2) . .
C29 C28 C35 C39 0.8(3) . .
C29 C36 C40 C37 -179.82(16) . .
C29 C36 C40 C39 1.2(2) . .
C30 C31 C32 C37 0.2(4) . .
C30 C36 C40 C37 0.7(2) . .
C30 C36 C40 C39 -178.33(16) . .
C31 C30 C36 C29 -179.7(2) . .
C31 C30 C36 C40 -0.2(3) . .
C31 C32 C37 C33 179.3(2) . .
C31 C32 C37 C40 0.3(3) . .
C32 C37 C40 C36 -0.7(2) . .
C32 C37 C40 C39 178.30(16) . .
C33 C34 C38 N3 179.65(19) . .
C33 C34 C38 C39 -0.2(3) . .
C33 C37 C40 C36 -179.75(16) . .
C33 C37 C40 C39 -0.7(2) . .
C34 C33 C37 C32 -177.6(2) . .
C34 C33 C37 C40 1.3(3) . .
C34 C38 C39 C35 -179.85(16) . .
C34 C38 C39 C40 0.8(2) . .
C35 N4 C27 N3 0.9(4) . .
C35 C28 C29 C36 -0.2(3) . .
C35 C39 C40 C36 -0.6(2) . .
C35 C39 C40 C37 -179.65(15) . .
C36 C30 C31 C32 -0.2(4) . .
C37 C33 C34 C38 -0.9(3) . .
C38 N3 C27 N4 -0.8(4) . .
C38 C39 C40 C36 178.74(15) . .
C38 C39 C40 C37 -0.3(2) . .
